data_7712544
loop_
_publ_author_name
'Pankov, Roman O.'
'Prima, Darya O.'
'Kostyukovich, Alexander Yu'
'Minyaev, Mikhail E.'
'Ananikov, Valentine P.'

_publ_section_title
;
 Synthesis and a combined experimental/theoretical structural study of a
 comprehensive set of Pd/NHC complexes with <i>o</i>-, <i>m</i>-, and
 <i>p</i>-halogen-substituted aryl groups (X = F, Cl, Br, CF<sub>3</sub>).
;
_journal_name_full 'Dalton transactions (Cambridge, England : 2003)'
_journal_paper_doi 10.1039/d2dt03665g
_journal_year 2023
_chemical_formula_moiety 'C22 H15 Cl2 F6 N3 Pd'
_chemical_formula_sum 'C22 H15 Cl2 F6 N3 Pd'
_chemical_formula_weight 612.67
_space_group_crystal_system monoclinic
_space_group_IT_number 15
_space_group_name_Hall '-I 2ya'
_space_group_name_H-M_alt 'I 1 2/a 1'
_atom_sites_solution_hydrogens difmap
_atom_sites_solution_primary dual
_atom_sites_solution_secondary difmap
_audit_creation_date 2022-10-07
_audit_creation_method
;
Olex2 1.5
(compiled 2021.12.09 svn.r5202d8cf for OlexSys, GUI svn.r6439)
;
_audit_update_record
;
2022-10-07 deposited with the CCDC.	2023-02-13 downloaded from the CCDC.
;
_cell_angle_alpha 90
_cell_angle_beta 95.962(3)
_cell_angle_gamma 90
_cell_formula_units_Z 4
_cell_length_a 6.9530(3)
_cell_length_b 14.9603(5)
_cell_length_c 22.6625(8)
_cell_measurement_reflns_used 3989
_cell_measurement_temperature 99.97(10)
_cell_measurement_theta_max 35.1060
_cell_measurement_theta_min 3.2290
_cell_volume 2344.58(15)
_computing_cell_refinement 'CrysAlisPro 1.171.42.67a (Rigaku OD, 2022)'
_computing_data_collection 'CrysAlisPro 1.171.42.67a (Rigaku OD, 2022)'
_computing_data_reduction 'CrysAlisPro 1.171.42.67a (Rigaku OD, 2022)'
_computing_molecular_graphics 'Olex2 1.5 (Dolomanov et al., 2009)'
_computing_publication_material 'Olex2 1.5 (Dolomanov et al., 2009)'
_computing_structure_refinement 'XL  (Sheldrick, 2008)'
_diffrn_ambient_environment N~2~
_diffrn_ambient_temperature 99.97(10)
_diffrn_detector 'Hybrid Pixel Array Detector'
_diffrn_detector_area_resol_mean 10.0000
_diffrn_detector_type HyPix
_diffrn_measured_fraction_theta_full 0.999
_diffrn_measured_fraction_theta_max 0.931
_diffrn_measurement_details
;
List of Runs (angles in degrees, time in seconds):

  # Type    Start    End  Width  t~exp~   \w     \q     \k     \f   Frames
#--------------------------------------------------------------------------
  1  \w     -3.00  51.00   0.60   55.00    --   17.96-104.00 -45.00   90
  2  \w     39.00  87.60   0.60   55.00    --   17.96-178.00 120.00   81
  3  \w      4.00  89.20   0.60   55.00    --   17.96  57.00   0.00  142
  4  \w      4.00  89.20   0.60   55.00    --   17.96  57.00 120.00  142
  5  \w     -4.00  89.00   0.60   55.00    --   17.96  77.00 150.00  155
  6  \w     42.00  90.00   0.60   55.00    --   17.96 178.00-120.00   80
  7  \w    -28.00  56.00   0.60   55.00    --  -17.65  19.00  90.00  140
  8  \w    -23.00  28.00   0.60   55.00    --   17.96 -99.00   0.00   85
  9  \w    -23.00  49.00   0.60   55.00    --   17.96 -99.00-150.00  120
;
_diffrn_measurement_device 'four-circle diffractometer'
_diffrn_measurement_device_type 'XtaLAB Synergy, Dualflex, HyPix'
_diffrn_measurement_method '\w scans'
_diffrn_orient_matrix_type 'CrysAlisPro convention (1999,Acta A55,543-557)'
_diffrn_orient_matrix_UB_11 -0.0196334000
_diffrn_orient_matrix_UB_12 0.0455063000
_diffrn_orient_matrix_UB_13 0.0058093000
_diffrn_orient_matrix_UB_21 -0.0533458000
_diffrn_orient_matrix_UB_22 0.0037128000
_diffrn_orient_matrix_UB_23 -0.0283176000
_diffrn_orient_matrix_UB_31 -0.0853616000
_diffrn_orient_matrix_UB_32 -0.0127895000
_diffrn_orient_matrix_UB_33 0.0124388000
_diffrn_radiation_monochromator mirror
_diffrn_radiation_probe x-ray
_diffrn_radiation_type 'Mo K\a'
_diffrn_radiation_wavelength 0.71073
_diffrn_reflns_av_unetI/netI 0.0255
_diffrn_reflns_Laue_measured_fraction_full 0.999
_diffrn_reflns_Laue_measured_fraction_max 0.931
_diffrn_reflns_limit_h_max 11
_diffrn_reflns_limit_h_min -11
_diffrn_reflns_limit_k_max 24
_diffrn_reflns_limit_k_min -24
_diffrn_reflns_limit_l_max 36
_diffrn_reflns_limit_l_min -36
_diffrn_reflns_number 9367
_diffrn_reflns_point_group_measured_fraction_full 0.999
_diffrn_reflns_point_group_measured_fraction_max 0.931
_diffrn_reflns_theta_full 25.242
_diffrn_reflns_theta_max 35.755
_diffrn_reflns_theta_min 2.723
_diffrn_source 'micro-focus sealed X-ray tube'
_diffrn_source_type 'PhotonJet (Mo) X-ray Source'
_exptl_absorpt_coefficient_mu 1.083
_exptl_absorpt_correction_T_max 1.403
_exptl_absorpt_correction_T_min 0.644
_exptl_absorpt_correction_type analytical
_exptl_absorpt_process_details
;
CrysAlisPro 1.171.42.67a (Rigaku Oxford Diffraction, 2022)
Analytical numeric absorption correction using a multifaceted crystal
model based on expressions derived by R.C. Clark & J.S. Reid.
(Clark, R. C. & Reid, J. S. (1995). Acta Cryst. A51, 887-897)
Empirical absorption correction using spherical harmonics,
implemented in SCALE3 ABSPACK scaling algorithm.
;
_exptl_crystal_colour 'pale yellow'
_exptl_crystal_density_diffrn 1.736
_exptl_crystal_density_method 'not measured'
_exptl_crystal_description block
_exptl_crystal_F_000 1208
_exptl_crystal_size_max 0.188
_exptl_crystal_size_mid 0.041
_exptl_crystal_size_min 0.028
_refine_diff_density_max 1.296
_refine_diff_density_min -0.791
_refine_diff_density_rms 0.175
_refine_ls_extinction_method none
_refine_ls_goodness_of_fit_ref 1.034
_refine_ls_hydrogen_treatment refall
_refine_ls_matrix_type full
_refine_ls_number_parameters 208
_refine_ls_number_reflns 9367
_refine_ls_number_restraints 85
_refine_ls_restrained_S_all 1.037
_refine_ls_R_factor_all 0.0536
_refine_ls_R_factor_gt 0.0381
_refine_ls_shift/su_max 0.002
_refine_ls_shift/su_mean 0.000
_refine_ls_structure_factor_coef Fsqd
_refine_ls_weighting_details 'w=1/[\s^2^(Fo^2^)+(0.0832P)^2^] where P=(Fo^2^+2Fc^2^)/3'
_refine_ls_weighting_scheme calc
_refine_ls_wR_factor_gt 0.1180
_refine_ls_wR_factor_ref 0.1292
_reflns_Friedel_coverage 0.000
_reflns_number_gt 6894
_reflns_number_total 9367
_reflns_threshold_expression 'I > 2\s(I)'
_twin_special_details
;
Component 2 rotated by 179.9948\% 
around [-0.00 -0.00 1.00] (reciprocal) or [0.32 -0.00 0.95] (direct)
;
_cod_data_source_file d2dt03665g2.cif
_cod_data_source_block 3l
_cod_database_code 7712544
_shelx_shelxl_version_number 2018/3
_chemical_oxdiff_formula 'C11 H10 N O'
_chemical_oxdiff_usercomment PRO-4CF3
_shelx_space_group_comment
;
The symmetry employed for this shelxl refinement is uniquely defined
by the following loop, which should always be used as a source of
symmetry information in preference to the above space-group names.
They are only intended as comments.
;
_shelx_estimated_absorpt_t_max 0.970
_shelx_estimated_absorpt_t_min 0.822
_olex2_refinement_description
;
1. Twinned data refinement
 Scales: 0.8997(4)
 0.1003(4)
2. Restrained distances
 C9-F1 \\sim C9-F1A \\sim C9-F1B \\sim C9-F2 \\sim C9-F2A \\sim C9-F2B \\sim
C9-F3 \\sim C9-F3A \\sim C9-F3B
 with sigma of 0.003
 F1-F2 \\sim F2-F3 \\sim F1-F3 \\sim F1A-F2A \\sim F2A-F3A \\sim F1A-F3A \\sim
F1B-F2B \\sim F2B-F3B \\sim F1B-
 F3B
 with sigma of 0.03
3. Uiso/Uaniso restraints and constraints
Uanis(F1) \\sim Ueq, Uanis(F2) \\sim Ueq: with sigma of 0.005 and sigma for
terminal atoms of 0.01
Uanis(F1) = Uanis(F1A) = Uanis(F1B)
Uanis(F2) = Uanis(F2A) = Uanis(F2B)
Uanis(F3) = Uanis(F3A) = Uanis(F3B)
4. Others
 1*[Sof(F1)+Sof(F2)+Sof(F3)]+1*[Sof(F1A)+Sof(F2A)+Sof(F3A)]+1*[Sof(F1B)+
 Sof(F2B)+Sof(F3B)]=1 with esd of 0.0001
 Sof(F1)=Sof(F2)=Sof(F3)=FVAR(1)
 Sof(F1A)=Sof(F2A)=Sof(F3A)=FVAR(2)
 Sof(F1B)=Sof(F2B)=Sof(F3B)=FVAR(3)
;
_olex2_submission_special_instructions 'No special instructions were received'
_oxdiff_exptl_absorpt_empirical_details
;
Empirical correction (ABSPACK) includes:
- Absorption correction using spherical harmonics
- Frame scaling
;
_oxdiff_exptl_absorpt_empirical_full_max 1.403
_oxdiff_exptl_absorpt_empirical_full_min 0.644
_oxdiff_twin_integration_method simultaneous
_oxdiff_twin_items 2

loop_
_space_group_symop_operation_xyz
'x, y, z'
'-x+1/2, y, -z'
'x+1/2, y+1/2, z+1/2'
'-x+1, y+1/2, -z+1/2'
'-x, -y, -z'
'x-1/2, -y, z'
'-x+1/2, -y+1/2, -z+1/2'
'x, -y+1/2, z+1/2'

loop_
_atom_site_label
_atom_site_type_symbol
_atom_site_fract_x
_atom_site_fract_y
_atom_site_fract_z
_atom_site_U_iso_or_equiv
_atom_site_adp_type
_atom_site_occupancy
_atom_site_site_symmetry_order
_atom_site_calc_flag
_atom_site_refinement_flags_posn
_atom_site_refinement_flags_adp
_atom_site_refinement_flags_occupancy
_atom_site_disorder_assembly
_atom_site_disorder_group
Pd1 Pd 0.750000 0.24858(2) 0.500000 0.01162(7) Uani 1 2 d S T P . .
Cl1 Cl 0.47146(8) 0.24347(3) 0.43464(3) 0.01755(11) Uani 1 1 d . . . . .
C1 C 0.750000 0.11839(17) 0.500000 0.0120(4) Uani 1 2 d S T P . .
N1 N 0.7904(2) 0.06301(11) 0.45550(7) 0.0124(3) Uani 1 1 d . . . . .
C2 C 0.7763(3) -0.02623(12) 0.47215(9) 0.0142(3) Uani 1 1 d . . . . .
H2 H 0.799(4) -0.071(2) 0.4471(13) 0.022(7) Uiso 1 1 d . . . . .
C3 C 0.8393(3) 0.09149(12) 0.39863(8) 0.0138(3) Uani 1 1 d . . . . .
C4 C 0.7570(3) 0.04605(14) 0.34870(9) 0.0183(4) Uani 1 1 d . . . . .
H4 H 0.673(4) 0.0007(17) 0.3519(11) 0.010(6) Uiso 1 1 d . . . . .
C5 C 0.8039(3) 0.07208(15) 0.29292(9) 0.0207(4) Uani 1 1 d . . . . .
H5 H 0.751(5) 0.045(3) 0.2606(16) 0.037(11) Uiso 1 1 d . . . . .
C6 C 0.9307(3) 0.14233(14) 0.28776(9) 0.0191(4) Uani 1 1 d . . . . .
C7 C 1.0155(3) 0.18676(13) 0.33808(9) 0.0180(4) Uani 1 1 d . . . . .
H7 H 1.102(6) 0.233(2) 0.3326(17) 0.034(10) Uiso 1 1 d . . . . .
C8 C 0.9690(3) 0.16140(13) 0.39403(8) 0.0151(3) Uani 1 1 d . . . . .
H8 H 1.033(4) 0.1904(17) 0.4295(11) 0.011(6) Uiso 1 1 d . . . . .
C9 C 0.9801(3) 0.16878(13) 0.22723(9) 0.0261(4) Uani 1 1 d D . . . .
F1 F 0.8267(5) 0.1586(3) 0.18609(16) 0.0331(9) Uani 0.720(4) 1 d D U P A 1
F2 F 1.1287(4) 0.1219(3) 0.20940(17) 0.0365(11) Uani 0.720(4) 1 d D U P A 1
F3 F 1.0331(5) 0.25506(12) 0.22460(16) 0.0278(9) Uani 0.720(4) 1 d D . P A 1
F1A F 0.866(2) 0.1292(10) 0.1832(6) 0.0331(9) Uani 0.140(4) 1 d D . P A 2
F2A F 1.1553(18) 0.1343(18) 0.2203(12) 0.0365(11) Uani 0.140(4) 1 d D . P A 2
F3A F 0.983(3) 0.2577(4) 0.2188(13) 0.0278(9) Uani 0.140(4) 1 d D . P A 2
F1B F 0.817(3) 0.1797(17) 0.1903(12) 0.0331(9) Uani 0.140(4) 1 d D . P A 3
F2B F 1.077(2) 0.1021(9) 0.2033(9) 0.0365(11) Uani 0.140(4) 1 d D . P A 3
F3B F 1.082(2) 0.2450(7) 0.2273(13) 0.0278(9) Uani 0.140(4) 1 d D . P A 3
N2 N 0.750000 0.38732(15) 0.500000 0.0152(4) Uani 1 2 d S T P . .
C10 C 0.7698(3) 0.43284(14) 0.45011(10) 0.0198(4) Uani 1 1 d . . . . .
H10 H 0.780(5) 0.394(2) 0.4170(13) 0.022(7) Uiso 1 1 d . . . . .
C11 C 0.7735(4) 0.52567(15) 0.44863(11) 0.0238(4) Uani 1 1 d . . . . .
H11 H 0.791(5) 0.552(2) 0.4140(14) 0.028(8) Uiso 1 1 d . . . . .
C12 C 0.750000 0.57329(19) 0.500000 0.0247(6) Uani 1 2 d S T P . .
H12 H 0.750000 0.638(3) 0.500000 0.028(11) Uiso 1 2 d S . P . .

loop_
_atom_site_aniso_label
_atom_site_aniso_U_11
_atom_site_aniso_U_22
_atom_site_aniso_U_33
_atom_site_aniso_U_23
_atom_site_aniso_U_13
_atom_site_aniso_U_12
Pd1 0.01235(11) 0.00956(10) 0.01305(11) 0.000 0.00176(7) 0.000
Cl1 0.0165(2) 0.0151(2) 0.0201(2) 0.00121(13) -0.00236(18) -0.00028(14)
C1 0.0118(10) 0.0116(9) 0.0126(9) 0.000 0.0007(8) 0.000
N1 0.0124(6) 0.0114(6) 0.0138(6) -0.0013(5) 0.0029(5) 0.0001(5)
C2 0.0132(8) 0.0109(7) 0.0183(8) -0.0012(6) 0.0000(6) 0.0002(6)
C3 0.0134(8) 0.0146(7) 0.0133(7) -0.0001(5) 0.0015(6) 0.0006(6)
C4 0.0171(9) 0.0218(8) 0.0159(8) -0.0024(6) 0.0017(7) -0.0036(7)
C5 0.0206(9) 0.0272(10) 0.0140(8) -0.0016(7) 0.0008(7) -0.0020(8)
C6 0.0196(9) 0.0238(9) 0.0141(8) 0.0023(6) 0.0031(7) 0.0021(7)
C7 0.0189(9) 0.0181(8) 0.0172(8) 0.0022(6) 0.0034(7) -0.0009(7)
C8 0.0149(8) 0.0155(7) 0.0150(7) 0.0003(6) 0.0024(6) 0.0000(6)
C9 0.0284(11) 0.0330(11) 0.0174(9) 0.0035(8) 0.0045(8) 0.0011(9)
F1 0.0393(14) 0.044(3) 0.0150(11) 0.0030(17) -0.0031(11) -0.0031(14)
F2 0.0466(18) 0.041(2) 0.026(2) 0.0038(14) 0.0204(16) 0.0096(16)
F3 0.026(2) 0.0332(11) 0.0235(15) 0.0128(8) 0.001(2) 0.0006(10)
F1A 0.0393(14) 0.044(3) 0.0150(11) 0.0030(17) -0.0031(11) -0.0031(14)
F2A 0.0466(18) 0.041(2) 0.026(2) 0.0038(14) 0.0204(16) 0.0096(16)
F3A 0.026(2) 0.0332(11) 0.0235(15) 0.0128(8) 0.001(2) 0.0006(10)
F1B 0.0393(14) 0.044(3) 0.0150(11) 0.0030(17) -0.0031(11) -0.0031(14)
F2B 0.0466(18) 0.041(2) 0.026(2) 0.0038(14) 0.0204(16) 0.0096(16)
F3B 0.026(2) 0.0332(11) 0.0235(15) 0.0128(8) 0.001(2) 0.0006(10)
N2 0.0139(10) 0.0122(9) 0.0196(10) 0.000 0.0015(8) 0.000
C10 0.0213(9) 0.0159(8) 0.0223(9) 0.0023(7) 0.0033(7) 0.0000(7)
C11 0.0228(10) 0.0167(8) 0.0320(11) 0.0062(8) 0.0037(8) -0.0001(7)
C12 0.0179(13) 0.0122(11) 0.0442(18) 0.000 0.0040(12) 0.000

loop_
_atom_type_symbol
_atom_type_description
_atom_type_scat_dispersion_real
_atom_type_scat_dispersion_imag
_atom_type_scat_source
C C 0.0033 0.0016 'International Tables Vol C Tables 4.2.6.8 and 6.1.1.4'
Cl Cl 0.1484 0.1585 'International Tables Vol C Tables 4.2.6.8 and 6.1.1.4'
F F 0.0171 0.0103 'International Tables Vol C Tables 4.2.6.8 and 6.1.1.4'
N N 0.0061 0.0033 'International Tables Vol C Tables 4.2.6.8 and 6.1.1.4'
Pd Pd -0.9988 1.0072 'International Tables Vol C Tables 4.2.6.8 and 6.1.1.4'
H H 0.0000 0.0000 'International Tables Vol C Tables 4.2.6.8 and 6.1.1.4'

loop_
_exptl_crystal_face_index_h
_exptl_crystal_face_index_k
_exptl_crystal_face_index_l
_exptl_crystal_face_perp_dist
0 5 2 0.0078
0 -5 -2 0.0198
0 5 -2 0.0127
0 -5 2 0.0230
4 -3 -5 0.0659
-4 1 5 0.0986
0 -1 5 0.0179
0 0 -1 0.0222
0 -3 -5 0.0171

loop_
_geom_angle_atom_site_label_1
_geom_angle_atom_site_label_2
_geom_angle_atom_site_label_3
_geom_angle
_geom_angle_site_symmetry_1
_geom_angle_site_symmetry_3
_geom_angle_publ_flag
Cl1 Pd1 Cl1 176.21(2) . 2_656 ?
C1 Pd1 Cl1 88.106(12) . . ?
C1 Pd1 Cl1 88.106(11) . 2_656 ?
C1 Pd1 N2 180.0 . . ?
N2 Pd1 Cl1 91.894(11) . . ?
N2 Pd1 Cl1 91.894(12) . 2_656 ?
N1 C1 Pd1 127.63(11) 2_656 . ?
N1 C1 Pd1 127.63(11) . . ?
N1 C1 N1 104.7(2) . 2_656 ?
C1 N1 C2 110.98(16) . . ?
C1 N1 C3 125.05(16) . . ?
C2 N1 C3 123.97(16) . . ?
N1 C2 H2 121(2) . . ?
C2 C2 N1 106.65(10) 2_656 . ?
C2 C2 H2 132(2) 2_656 . ?
C4 C3 N1 118.10(17) . . ?
C4 C3 C8 121.40(18) . . ?
C8 C3 N1 120.48(16) . . ?
C3 C4 H4 121.0(16) . . ?
C3 C4 C5 119.10(19) . . ?
C5 C4 H4 119.9(15) . . ?
C4 C5 H5 121(2) . . ?
C6 C5 C4 119.99(19) . . ?
C6 C5 H5 119(2) . . ?
C5 C6 C7 120.72(18) . . ?
C5 C6 C9 119.04(18) . . ?
C7 C6 C9 120.22(19) . . ?
C6 C7 H7 118(2) . . ?
C8 C7 C6 119.68(19) . . ?
C8 C7 H7 123(2) . . ?
C3 C8 C7 119.10(18) . . ?
C3 C8 H8 121.1(15) . . ?
C7 C8 H8 119.7(15) . . ?
F1 C9 C6 111.2(3) . . ?
F2 C9 C6 113.1(2) . . ?
F2 C9 F1 108.1(2) . . ?
F2 C9 F3 105.3(3) . . ?
F3 C9 C6 112.5(2) . . ?
F3 C9 F1 106.1(2) . . ?
F1A C9 C6 112.8(9) . . ?
F1A C9 F2A 102.5(11) . . ?
F2A C9 C6 107.5(12) . . ?
F3A C9 C6 113.5(14) . . ?
F3A C9 F1A 110.2(11) . . ?
F3A C9 F2A 109.7(14) . . ?
F1B C9 C6 110.0(16) . . ?
F1B C9 F2B 105.2(12) . . ?
F2B C9 C6 110.1(9) . . ?
F3B C9 C6 113.2(13) . . ?
F3B C9 F1B 108.0(13) . . ?
F3B C9 F2B 110.1(12) . . ?
C10 N2 Pd1 120.56(13) 2_656 . ?
C10 N2 Pd1 120.56(13) . . ?
C10 N2 C10 118.9(3) 2_656 . ?
N2 C10 H10 112.2(18) . . ?
N2 C10 C11 122.2(2) . . ?
C11 C10 H10 125.6(18) . . ?
C10 C11 H11 118(2) . . ?
C12 C11 C10 119.2(2) . . ?
C12 C11 H11 123(2) . . ?
C11 C12 C11 118.3(3) 2_656 . ?
C11 C12 H12 120.86(14) 2_656 . ?
C11 C12 H12 120.86(14) . . ?

loop_
_geom_bond_atom_site_label_1
_geom_bond_atom_site_label_2
_geom_bond_distance
_geom_bond_site_symmetry_2
_geom_bond_publ_flag
Pd1 Cl1 2.3140(6) 2_656 ?
Pd1 Cl1 2.3140(6) . ?
Pd1 C1 1.948(2) . ?
Pd1 N2 2.076(2) . ?
C1 N1 1.357(2) 2_656 ?
C1 N1 1.357(2) . ?
N1 C2 1.394(2) . ?
N1 C3 1.431(2) . ?
C2 C2 1.351(4) 2_656 ?
C2 H2 0.90(3) . ?
C3 C4 1.391(3) . ?
C3 C8 1.392(3) . ?
C4 H4 0.90(3) . ?
C4 C5 1.393(3) . ?
C5 H5 0.88(4) . ?
C5 C6 1.384(3) . ?
C6 C7 1.397(3) . ?
C6 C9 1.501(3) . ?
C7 H7 0.93(4) . ?
C7 C8 1.393(3) . ?
C8 H8 0.98(3) . ?
C9 F1 1.350(2) . ?
C9 F2 1.345(2) . ?
C9 F3 1.346(2) . ?
C9 F1A 1.346(3) . ?
C9 F2A 1.347(3) . ?
C9 F3A 1.345(3) . ?
C9 F1B 1.347(3) . ?
C9 F2B 1.347(3) . ?
C9 F3B 1.345(3) . ?
N2 C10 1.339(2) . ?
N2 C10 1.339(2) 2_656 ?
C10 H10 0.96(3) . ?
C10 C11 1.389(3) . ?
C11 H11 0.90(3) . ?
C11 C12 1.389(3) . ?
C12 H12 0.97(5) . ?

loop_
_geom_torsion_atom_site_label_1
_geom_torsion_atom_site_label_2
_geom_torsion_atom_site_label_3
_geom_torsion_atom_site_label_4
_geom_torsion
_geom_torsion_site_symmetry_1
_geom_torsion_site_symmetry_2
_geom_torsion_site_symmetry_3
_geom_torsion_site_symmetry_4
_geom_torsion_publ_flag
Pd1 C1 N1 C2 179.70(10) . . . . ?
Pd1 C1 N1 C3 -0.9(2) . . . . ?
Pd1 N2 C10 C11 -178.97(17) . . . . ?
C1 N1 C2 C2 0.8(3) . . . 2_656 ?
C1 N1 C3 C4 -137.57(17) . . . . ?
C1 N1 C3 C8 43.9(3) . . . . ?
N1 C1 N1 C2 -0.30(10) 2_656 . . . ?
N1 C1 N1 C3 179.1(2) 2_656 . . . ?
N1 C3 C4 C5 -179.41(19) . . . . ?
N1 C3 C8 C7 179.16(18) . . . . ?
C2 N1 C3 C4 41.8(3) . . . . ?
C2 N1 C3 C8 -136.8(2) . . . . ?
C3 N1 C2 C2 -178.6(2) . . . 2_656 ?
C3 C4 C5 C6 0.0(3) . . . . ?
C4 C3 C8 C7 0.7(3) . . . . ?
C4 C5 C6 C7 1.2(3) . . . . ?
C4 C5 C6 C9 179.59(19) . . . . ?
C5 C6 C7 C8 -1.4(3) . . . . ?
C5 C6 C9 F1 35.1(3) . . . . ?
C5 C6 C9 F2 -86.8(3) . . . . ?
C5 C6 C9 F3 154.0(2) . . . . ?
C5 C6 C9 F1A 10.9(8) . . . . ?
C5 C6 C9 F2A -101.4(12) . . . . ?
C5 C6 C9 F3A 137.1(10) . . . . ?
C5 C6 C9 F1B 50.4(11) . . . . ?
C5 C6 C9 F2B -65.0(9) . . . . ?
C5 C6 C9 F3B 171.3(9) . . . . ?
C6 C7 C8 C3 0.5(3) . . . . ?
C7 C6 C9 F1 -146.5(2) . . . . ?
C7 C6 C9 F2 91.7(3) . . . . ?
C7 C6 C9 F3 -27.5(3) . . . . ?
C7 C6 C9 F1A -170.7(8) . . . . ?
C7 C6 C9 F2A 77.1(12) . . . . ?
C7 C6 C9 F3A -44.4(10) . . . . ?
C7 C6 C9 F1B -131.1(11) . . . . ?
C7 C6 C9 F2B 113.4(9) . . . . ?
C7 C6 C9 F3B -10.2(9) . . . . ?
C8 C3 C4 C5 -0.9(3) . . . . ?
C9 C6 C7 C8 -179.78(18) . . . . ?
N2 C10 C11 C12 -2.0(3) . . . . ?
C10 N2 C10 C11 1.03(17) 2_656 . . . ?
C10 C11 C12 C11 0.97(16) . . . 2_656 ?

loop_
_twin_individual_id
_twin_individual_mass_fraction_refined
_oxdiff_twin_reflns_isolated
_oxdiff_twin_reflns_overlapped
_twin_individual_twin_lattice_type
_twin_individual_twin_matrix_11
_twin_individual_twin_matrix_12
_twin_individual_twin_matrix_13
_twin_individual_twin_matrix_21
_twin_individual_twin_matrix_22
_twin_individual_twin_matrix_23
_twin_individual_twin_matrix_31
_twin_individual_twin_matrix_32
_twin_individual_twin_matrix_33
1 0.8997(4) 18008 11022 ref 1.0000 0.0000 0.0000 0.0000 1.0000 0.0000 0.0000 0.0000 1.0000
2 0.1003(4) 18018 11022 nmt -1.0001 -0.0001 0.0000 -0.0001 -1.0002 -0.0004 0.6771 -0.0014 1.0005

loop_
_exptl_oxdiff_crystal_face_indexfrac_h
_exptl_oxdiff_crystal_face_indexfrac_k
_exptl_oxdiff_crystal_face_indexfrac_l
_exptl_oxdiff_crystal_face_x
_exptl_oxdiff_crystal_face_y
_exptl_oxdiff_crystal_face_z
-0.0001 4.9929 1.9990 0.2388 -0.0381 -0.0390
0.0001 -4.9929 -1.9990 -0.2388 0.0381 0.0390
-0.0006 4.9940 -1.9958 0.2157 0.0751 -0.0886
0.0006 -4.9940 1.9958 -0.2157 -0.0751 0.0886
3.9946 -2.9953 -4.9939 -0.2437 -0.0828 -0.3648
-3.9944 0.9979 4.9932 0.1528 0.0754 0.3903
0.0007 -1.0001 4.9932 -0.0165 -0.1451 0.0748
-0.0001 0.0003 -0.9987 -0.0058 0.0283 -0.0124
-0.0004 -2.9947 -4.9945 -0.1653 0.1303 -0.0238
